data_4082743
loop_
_publ_author_name
'Liu, Jun-Feng'
'Pan, Fu-Xing'
'Yao, Shuang'
'Min, Xue'
'Cui, Dongmei'
'Sun, Zhong-Ming'

_publ_section_title
;
 Syntheses, Structure, and Properties of Mixed Cp--Amidinate
 Rare-Earth-Metal(III) Complexes
;
_journal_issue 6
_journal_name_full Organometallics
_journal_page_first 1374
_journal_paper_doi 10.1021/om400856d
_journal_volume 33
_journal_year 2014
_chemical_formula_sum 'C24 H33 N2 Si Y'
_chemical_formula_weight 466.52
_chemical_name_systematic
; 
 ? 
;
_space_group_IT_number 4
_symmetry_cell_setting monoclinic
_symmetry_space_group_name_Hall 'P 2yb'
_symmetry_space_group_name_H-M 'P 1 21 1'
_atom_sites_solution_hydrogens geom
_atom_sites_solution_primary direct
_atom_sites_solution_secondary difmap
_audit_creation_method SHELXL-97
_cell_angle_alpha 90.00
_cell_angle_beta 112.075(4)
_cell_angle_gamma 90.00
_cell_formula_units_Z 2
_cell_length_a 8.381(2)
_cell_length_b 16.030(4)
_cell_length_c 9.963(3)
_cell_measurement_temperature 293(2)
_cell_volume 1240.4(6)
_computing_structure_refinement 'SHELXL-97 (Sheldrick, 1997)'
_computing_structure_solution 'SHELXS-97 (Sheldrick, 1990)'
_diffrn_ambient_temperature 293(2)
_diffrn_measured_fraction_theta_full 0.997
_diffrn_measured_fraction_theta_max 0.997
_diffrn_radiation_monochromator graphite
_diffrn_radiation_source 'fine-focus sealed tube'
_diffrn_radiation_type MoK\a
_diffrn_radiation_wavelength 0.71073
_diffrn_reflns_av_R_equivalents 0.0271
_diffrn_reflns_av_sigmaI/netI 0.0809
_diffrn_reflns_limit_h_max 9
_diffrn_reflns_limit_h_min -8
_diffrn_reflns_limit_k_max 15
_diffrn_reflns_limit_k_min -19
_diffrn_reflns_limit_l_max 9
_diffrn_reflns_limit_l_min -11
_diffrn_reflns_number 6252
_diffrn_reflns_theta_full 25.04
_diffrn_reflns_theta_max 25.04
_diffrn_reflns_theta_min 2.21
_exptl_absorpt_coefficient_mu 2.410
_exptl_absorpt_correction_T_max 0.7453
_exptl_absorpt_correction_T_min 0.6636
_exptl_absorpt_correction_type multi-scan
_exptl_absorpt_process_details sadabs
_exptl_crystal_density_diffrn 1.249
_exptl_crystal_density_method 'not measured'
_exptl_crystal_F_000 488
_exptl_crystal_size_max 0.23
_exptl_crystal_size_mid 0.15
_exptl_crystal_size_min 0.12
_refine_diff_density_max 0.318
_refine_diff_density_min -0.252
_refine_diff_density_rms 0.052
_refine_ls_abs_structure_details 'Flack H D (1983), Acta Cryst. A39, 876-881'
_refine_ls_abs_structure_Flack 0.00
_refine_ls_extinction_method none
_refine_ls_goodness_of_fit_ref 1.063
_refine_ls_hydrogen_treatment mixed
_refine_ls_matrix_type full
_refine_ls_number_parameters 254
_refine_ls_number_reflns 3880
_refine_ls_number_restraints 1
_refine_ls_restrained_S_all 1.063
_refine_ls_R_factor_all 0.0543
_refine_ls_R_factor_gt 0.0443
_refine_ls_shift/su_max 0.001
_refine_ls_shift/su_mean 0.000
_refine_ls_structure_factor_coef Fsqd
_refine_ls_weighting_details 'calc w=1/[\s^2^(Fo^2^)+(0.0393P)^2^+0.1883P] where P=(Fo^2^+2Fc^2^)/3'
_refine_ls_weighting_scheme calc
_refine_ls_wR_factor_gt 0.1084
_refine_ls_wR_factor_ref 0.1130
_reflns_number_gt 3356
_reflns_number_total 3880
_reflns_threshold_expression >2sigma(I)
_cod_data_source_file om400856d_si_002.cif
_cod_data_source_block 10
_cod_depositor_comments
;
The following automatic conversions were performed:

'_symmetry_cell_setting' value 'Monoclinic' changed to 'monoclinic'
according to
/usr/data/users/saulius/crontab/automatic-downloads/current/ACS/lib/dictionaries/cif_core.dic
dictionary named 'cif_core.dic' version 2.4.2 from 2011-04-26.

Automatic conversion script
Id: cif_fix_values 2281 2013-09-26 08:29:07Z andrius 
;
_cod_original_cell_volume 1240.4(5)
_cod_original_sg_symbol_H-M P2(1)
_cod_database_code 4082743

loop_
_symmetry_equiv_pos_as_xyz
'x, y, z'
'-x, y+1/2, -z'

loop_
_atom_site_label
_atom_site_type_symbol
_atom_site_fract_x
_atom_site_fract_y
_atom_site_fract_z
_atom_site_U_iso_or_equiv
_atom_site_adp_type
_atom_site_occupancy
_atom_site_symmetry_multiplicity
_atom_site_calc_flag
_atom_site_refinement_flags
Y1 Y 0.15008(5) 0.24602(4) 1.00049(4) 0.04136(16) Uani 1 1 d .
Si1 Si -0.2114(3) 0.18664(12) 0.6593(2) 0.0514(8) Uani 0.754(10) 1 d P
C0 C -0.2114(3) 0.18664(12) 0.6593(2) 0.0514(8) Uani 0.246(10) 1 d P
N1 N -0.0551(5) 0.2486(5) 0.7671(4) 0.0501(9) Uani 1 1 d .
N2 N 0.1505(7) 0.3479(3) 0.8374(6) 0.0529(12) Uani 1 1 d .
C1 C 0.0036(9) 0.3228(4) 0.7398(7) 0.0526(15) Uani 1 1 d .
C2 C -0.1086(9) 0.3731(4) 0.6110(7) 0.0550(16) Uani 1 1 d .
C3 C -0.2351(8) 0.4230(4) 0.6253(7) 0.0608(17) Uani 1 1 d .
H3 H -0.2484 0.4252 0.7138 0.073 Uiso 1 1 calc R
C4 C -0.3418(9) 0.4695(5) 0.5113(7) 0.072(2) Uani 1 1 d .
H4 H -0.4256 0.5033 0.5233 0.086 Uiso 1 1 calc R
C5 C -0.3250(11) 0.4662(5) 0.3801(7) 0.078(2) Uani 1 1 d .
H5 H -0.3958 0.4985 0.3033 0.094 Uiso 1 1 calc R
C6 C -0.2032(11) 0.4150(5) 0.3626(7) 0.080(2) Uani 1 1 d .
H6 H -0.1934 0.4113 0.2728 0.096 Uiso 1 1 calc R
C7 C -0.0936(11) 0.3683(5) 0.4798(7) 0.069(2) Uani 1 1 d .
H7 H -0.0104 0.3340 0.4680 0.083 Uiso 1 1 calc R
C8 C -0.0934(11) 0.3150(7) 1.0674(9) 0.086(3) Uani 1 1 d .
H8 H -0.1941 0.3285 0.9899 0.103 Uiso 1 1 calc R
C9 C 0.0481(15) 0.3657(5) 1.1276(12) 0.089(3) Uani 1 1 d .
H9 H 0.0602 0.4196 1.0980 0.107 Uiso 1 1 calc R
C10 C 0.1672(12) 0.3231(9) 1.2382(11) 0.098(3) Uani 1 1 d .
H10 H 0.2756 0.3424 1.2970 0.118 Uiso 1 1 calc R
C11 C 0.1015(14) 0.2491(10) 1.2474(9) 0.099(3) Uani 1 1 d .
H11 H 0.1573 0.2086 1.3159 0.119 Uiso 1 1 calc R
C12 C -0.0593(11) 0.2403(7) 1.1427(9) 0.081(2) Uani 1 1 d .
H12 H -0.1308 0.1939 1.1255 0.098 Uiso 1 1 calc R
C13 C 0.2836(17) 0.1164(9) 0.9121(12) 0.114(4) Uani 1 1 d .
H13 H 0.2215 0.0988 0.8179 0.137 Uiso 1 1 calc R
C14 C 0.4107(17) 0.1748(8) 0.9561(17) 0.109(4) Uani 1 1 d .
H14 H 0.4527 0.2047 0.8963 0.131 Uiso 1 1 calc R
C15 C 0.4652(10) 0.1818(6) 1.1014(16) 0.104(3) Uani 1 1 d .
H15 H 0.5514 0.2173 1.1591 0.125 Uiso 1 1 calc R
C16 C 0.3754(16) 0.1297(8) 1.1478(11) 0.099(3) Uani 1 1 d .
H16 H 0.3870 0.1228 1.2437 0.119 Uiso 1 1 calc R
C17 C 0.2669(13) 0.0891(5) 1.0365(18) 0.101(3) Uani 1 1 d .
H17 H 0.1905 0.0481 1.0413 0.121 Uiso 1 1 calc R
C18 C -0.2290(11) 0.1018(5) 0.7769(9) 0.088(3) Uani 1 1 d .
H18A H -0.2615 0.1242 0.8523 0.133 Uiso 1 1 d R
H18B H -0.1197 0.0742 0.8191 0.133 Uiso 1 1 d R
H18C H -0.3144 0.0625 0.7207 0.133 Uiso 1 1 d R
C19 C -0.1538(14) 0.1414(8) 0.5186(12) 0.119(5) Uani 1 1 d .
H19A H -0.1445 0.1852 0.4562 0.179 Uiso 1 1 d R
H19B H -0.2407 0.1025 0.4634 0.179 Uiso 1 1 d R
H19C H -0.0453 0.1131 0.5606 0.179 Uiso 1 1 d R
C20 C -0.4222(10) 0.2317(6) 0.5838(11) 0.110(3) Uani 1 1 d .
H20A H -0.4215 0.2770 0.5210 0.165 Uiso 1 1 d R
H20B H -0.4551 0.2521 0.6603 0.165 Uiso 1 1 d R
H20C H -0.5030 0.1901 0.5293 0.165 Uiso 1 1 d R
C21 C 0.2441(6) 0.4247(2) 0.8238(5) 0.0643(17) Uani 0.754(10) 1 d P
Si0 Si 0.2441(6) 0.4247(2) 0.8238(5) 0.0643(17) Uani 0.246(10) 1 d P
C22 C 0.4073(11) 0.4266(6) 0.9858(9) 0.094(3) Uani 1 1 d .
H22A H 0.3616 0.4298 1.0608 0.141 Uiso 1 1 d R
H22B H 0.4779 0.4746 0.9910 0.141 Uiso 1 1 d R
H22C H 0.4755 0.3770 0.9985 0.141 Uiso 1 1 d R
C23 C 0.1507(12) 0.5092(4) 0.8147(11) 0.093(3) Uani 1 1 d .
H23A H 0.0548 0.5130 0.7239 0.139 Uiso 1 1 d R
H23B H 0.2295 0.5541 0.8222 0.139 Uiso 1 1 d R
H23C H 0.1102 0.5128 0.8927 0.139 Uiso 1 1 d R
C24 C 0.3288(13) 0.4192(6) 0.7102(11) 0.107(3) Uani 1 1 d .
H24A H 0.2415 0.4180 0.6144 0.160 Uiso 1 1 d R
H24B H 0.3968 0.3693 0.7265 0.160 Uiso 1 1 d R
H24C H 0.4014 0.4670 0.7199 0.160 Uiso 1 1 d R

loop_
_atom_site_aniso_label
_atom_site_aniso_U_11
_atom_site_aniso_U_22
_atom_site_aniso_U_33
_atom_site_aniso_U_23
_atom_site_aniso_U_13
_atom_site_aniso_U_12
Y1 0.0412(2) 0.0406(2) 0.0428(2) 0.0049(3) 0.01635(17) 0.0089(3)
Si1 0.0521(13) 0.0419(13) 0.0480(13) -0.0099(9) 0.0050(9) -0.0053(9)
C0 0.0521(13) 0.0419(13) 0.0480(13) -0.0099(9) 0.0050(9) -0.0053(9)
N1 0.051(2) 0.051(2) 0.042(2) -0.005(4) 0.0100(17) 0.007(4)
N2 0.056(3) 0.045(3) 0.061(3) 0.012(2) 0.026(3) 0.008(2)
C1 0.071(4) 0.046(4) 0.052(4) 0.006(3) 0.036(3) 0.017(3)
C2 0.067(4) 0.053(4) 0.047(4) 0.008(3) 0.023(3) 0.016(3)
C3 0.071(4) 0.066(4) 0.050(4) 0.010(3) 0.027(3) 0.027(3)
C4 0.078(5) 0.074(5) 0.065(5) 0.016(4) 0.028(4) 0.028(4)
C5 0.084(5) 0.089(6) 0.053(4) 0.027(4) 0.016(4) 0.025(4)
C6 0.102(6) 0.097(6) 0.045(4) 0.013(4) 0.033(4) 0.013(5)
C7 0.081(5) 0.079(5) 0.054(4) 0.000(4) 0.033(4) 0.016(4)
C8 0.072(5) 0.131(8) 0.062(5) -0.002(5) 0.035(4) 0.042(6)
C9 0.129(8) 0.047(4) 0.131(8) -0.010(5) 0.095(7) 0.006(5)
C10 0.078(6) 0.148(10) 0.074(6) -0.056(6) 0.033(5) -0.017(7)
C11 0.128(8) 0.122(7) 0.072(5) 0.020(9) 0.067(5) 0.039(11)
C12 0.104(6) 0.066(5) 0.109(6) -0.007(6) 0.079(5) -0.013(6)
C13 0.100(8) 0.135(10) 0.078(7) -0.033(7) 0.001(6) 0.079(8)
C14 0.104(8) 0.119(9) 0.141(10) 0.058(8) 0.089(8) 0.071(7)
C15 0.047(5) 0.084(7) 0.158(11) 0.000(7) 0.010(6) 0.019(4)
C16 0.107(8) 0.112(8) 0.080(6) 0.038(6) 0.036(6) 0.067(7)
C17 0.072(6) 0.047(5) 0.188(13) 0.008(6) 0.055(7) 0.015(4)
C18 0.088(6) 0.064(4) 0.088(6) 0.012(4) 0.005(4) -0.028(4)
C19 0.114(10) 0.095(8) 0.123(10) -0.054(6) 0.016(8) -0.027(6)
C20 0.062(4) 0.089(8) 0.153(8) -0.035(6) 0.011(4) -0.017(5)
C21 0.071(3) 0.046(3) 0.088(3) 0.007(2) 0.043(2) -0.0072(19)
Si0 0.071(3) 0.046(3) 0.088(3) 0.007(2) 0.043(2) -0.0072(19)
C22 0.086(5) 0.088(6) 0.091(6) 0.004(4) 0.013(4) -0.043(5)
C23 0.114(7) 0.047(4) 0.141(7) -0.016(4) 0.075(6) -0.020(4)
C24 0.114(7) 0.083(6) 0.162(9) -0.009(6) 0.095(7) -0.019(5)

loop_
_atom_type_symbol
_atom_type_description
_atom_type_scat_dispersion_real
_atom_type_scat_dispersion_imag
_atom_type_scat_source
C C 0.0033 0.0016 'International Tables Vol C Tables 4.2.6.8 and 6.1.1.4'
H H 0.0000 0.0000 'International Tables Vol C Tables 4.2.6.8 and 6.1.1.4'
N N 0.0061 0.0033 'International Tables Vol C Tables 4.2.6.8 and 6.1.1.4'
Si Si 0.0817 0.0704 'International Tables Vol C Tables 4.2.6.8 and 6.1.1.4'
Y Y -2.7962 3.5667 'International Tables Vol C Tables 4.2.6.8 and 6.1.1.4'

loop_
_geom_angle_atom_site_label_1
_geom_angle_atom_site_label_2
_geom_angle_atom_site_label_3
_geom_angle
N2 Y1 N1 58.4(2)
N2 Y1 C9 84.8(2)
N1 Y1 C9 102.6(3)
N2 Y1 C8 95.0(3)
N1 Y1 C8 83.8(2)
C9 Y1 C8 30.5(3)
N2 Y1 C10 106.8(4)
N1 Y1 C10 131.7(3)
C9 Y1 C10 30.1(3)
C8 Y1 C10 49.9(3)
N2 Y1 C12 125.5(3)
N1 Y1 C12 98.5(2)
C9 Y1 C12 50.3(3)
C8 Y1 C12 30.5(3)
C10 Y1 C12 49.8(3)
N2 Y1 C11 133.2(3)
N1 Y1 C11 128.3(3)
C9 Y1 C11 48.8(4)
C8 Y1 C11 49.2(3)
C10 Y1 C11 29.1(3)
C12 Y1 C11 30.0(3)
N2 Y1 C14 88.2(2)
N1 Y1 C14 100.8(4)
C9 Y1 C14 147.0(5)
C8 Y1 C14 175.3(4)
C10 Y1 C14 125.8(5)
C12 Y1 C14 146.3(3)
C11 Y1 C14 126.2(4)
N2 Y1 C15 106.1(4)
N1 Y1 C15 130.2(3)
C9 Y1 C15 124.1(4)
C8 Y1 C15 145.8(4)
C10 Y1 C15 97.5(4)
C12 Y1 C15 123.4(4)
C11 Y1 C15 97.7(4)
C14 Y1 C15 29.5(3)
N2 Y1 C13 102.0(4)
N1 Y1 C13 85.9(3)
C9 Y1 C13 171.2(3)
C8 Y1 C13 151.5(5)
C10 Y1 C13 141.1(4)
C12 Y1 C13 126.7(5)
C11 Y1 C13 123.6(5)
C14 Y1 C13 29.7(4)
C15 Y1 C13 48.7(3)
N2 Y1 C16 134.0(3)
N1 Y1 C16 132.1(3)
C9 Y1 C16 122.7(4)
C8 Y1 C16 127.9(3)
C10 Y1 C16 92.6(4)
C12 Y1 C16 99.0(3)
C11 Y1 C16 80.0(3)
C14 Y1 C16 48.1(3)
C15 Y1 C16 28.7(3)
C13 Y1 C16 48.5(3)
N2 Y1 C17 131.6(3)
N1 Y1 C17 104.4(4)
C9 Y1 C17 142.7(4)
C8 Y1 C17 130.1(3)
C10 Y1 C17 115.3(5)
C12 Y1 C17 100.3(4)
C11 Y1 C17 94.0(5)
C14 Y1 C17 48.1(3)
C15 Y1 C17 47.3(3)
C13 Y1 C17 29.8(3)
C16 Y1 C17 28.4(3)
N1 Si1 C20 116.2(4)
N1 Si1 C19 111.4(4)
C20 Si1 C19 110.3(5)
N1 Si1 C18 105.2(3)
C20 Si1 C18 105.3(5)
C19 Si1 C18 107.9(5)
C1 N1 Si1 130.5(4)
C1 N1 Y1 91.7(4)
Si1 N1 Y1 137.8(4)
C1 N2 C21 124.4(5)
C1 N2 Y1 93.2(4)
C21 N2 Y1 142.0(4)
N2 C1 N1 115.5(5)
N2 C1 C2 125.3(6)
N1 C1 C2 118.9(6)
N2 C1 Y1 58.0(3)
N1 C1 Y1 58.5(3)
C2 C1 Y1 165.8(4)
C7 C2 C3 119.0(6)
C7 C2 C1 122.3(6)
C3 C2 C1 118.7(5)
C4 C3 C2 121.2(6)
C5 C4 C3 120.1(7)
C4 C5 C6 119.6(6)
C5 C6 C7 120.0(6)
C2 C7 C6 120.1(7)
C9 C8 C12 107.8(8)
C9 C8 Y1 74.6(4)
C12 C8 Y1 75.5(4)
C10 C9 C8 107.8(8)
C10 C9 Y1 75.5(4)
C8 C9 Y1 74.9(4)
C11 C10 C9 108.0(9)
C11 C10 Y1 76.0(5)
C9 C10 Y1 74.4(4)
C10 C11 C12 110.8(11)
C10 C11 Y1 74.8(4)
C12 C11 Y1 74.9(4)
C11 C12 C8 105.5(10)
C11 C12 Y1 75.1(4)
C8 C12 Y1 73.9(4)
C14 C13 C17 105.2(9)
C14 C13 Y1 74.5(5)
C17 C13 Y1 75.6(5)
C15 C14 C13 108.1(9)
C15 C14 Y1 75.6(5)
C13 C14 Y1 75.8(5)
C16 C15 C14 108.4(10)
C16 C15 Y1 76.2(5)
C14 C15 Y1 74.8(5)
C17 C16 C15 108.9(9)
C17 C16 Y1 76.1(5)
C15 C16 Y1 75.1(5)
C16 C17 C13 109.4(10)
C16 C17 Y1 75.5(5)
C13 C17 Y1 74.6(5)
N2 C21 C24 114.9(5)
N2 C21 C23 117.0(4)
C24 C21 C23 111.5(6)
N2 C21 C22 101.2(4)
C24 C21 C22 105.8(6)
C23 C21 C22 104.6(6)

loop_
_geom_bond_atom_site_label_1
_geom_bond_atom_site_label_2
_geom_bond_distance
Y1 N2 2.305(5)
Y1 N1 2.315(4)
Y1 C9 2.614(7)
Y1 C8 2.618(7)
Y1 C10 2.627(7)
Y1 C12 2.639(6)
Y1 C11 2.641(6)
Y1 C14 2.645(7)
Y1 C15 2.655(7)
Y1 C13 2.662(8)
Y1 C16 2.668(8)
Y1 C17 2.675(7)
Si1 N1 1.673(6)
Si1 C20 1.791(8)
Si1 C19 1.798(12)
Si1 C18 1.837(8)
N1 C1 1.353(9)
N2 C1 1.313(8)
N2 C21 1.493(6)
C1 C2 1.508(9)
C2 C7 1.362(9)
C2 C3 1.377(9)
C3 C4 1.372(8)
C4 C5 1.367(9)
C5 C6 1.371(11)
C6 C7 1.401(10)
C8 C9 1.376(13)
C8 C12 1.385(13)
C9 C10 1.360(13)
C10 C11 1.325(15)
C11 C12 1.367(12)
C13 C14 1.361(16)
C13 C17 1.371(15)
C14 C15 1.350(14)
C15 C16 1.318(14)
C16 C17 1.312(14)
C21 C24 1.548(9)
C21 C23 1.550(9)
C21 C22 1.679(9)
